data_1528702
loop_
_publ_author_name
'Longo, J.M.'
'Arnott, R.J.'

_publ_section_title
;
 Structure and magnetic properties of V O S O4
;
_journal_name_full 'Journal of Solid State Chemistry'
_journal_page_first 394
_journal_page_last 398
_journal_volume 1
_journal_year 1970
_chemical_formula_sum 'O5 S V'
_chemical_name_systematic '(V O) (S O4)'
_space_group_IT_number 85
_symmetry_space_group_name_Hall 'P 4ab -1ab'
_symmetry_space_group_name_H-M 'P 4/n :1'
_cell_angle_alpha 90
_cell_angle_beta 90
_cell_angle_gamma 90
_cell_formula_units_Z 2
_cell_length_a 6.261
_cell_length_b 6.261
_cell_length_c 4.101
_cell_volume 160.760
_citation_journal_id_ASTM JSSCBI
_cod_data_source_file Longo_JSSCBI_1970_1921.cif
_cod_data_source_block O5S1V1
_cod_original_cell_volume 160.7597
_cod_original_sg_symbol_Hall '-P 4a (x-1/4,y+1/4,z)'
_cod_original_formula_sum 'O5 S1 V1'
_cod_database_code 1528702

loop_
_symmetry_equiv_pos_as_xyz
x,y,z
-y+1/2,x+1/2,z
-x,-y,z
y+1/2,-x+1/2,z
-x+1/2,-y+1/2,-z
y,-x,-z
x+1/2,y+1/2,-z
-y,x,-z

loop_
_atom_site_label
_atom_site_type_symbol
_atom_site_fract_x
_atom_site_fract_y
_atom_site_fract_z
_atom_site_occupancy
_atom_site_U_iso_or_equiv
S1 S+6 0 0 0.5 1 0.0
O2 O-2 0.538 0.683 0.285 1 0.0
V1 V+4 0 0.5 0.6176 1 0.0
O1 O-2 0 0.5 0.22 1 0.0
